data_4085566
loop_
_publ_author_name
'Konarev, Dmitri V.'
'Troyanov, Sergey I.'
'Kuzmin, Alexey V.'
'Nakano, Yoshiaki'
'Khasanov, Salavat S.'
'Otsuka, Akihiro'
'Yamochi, Hideki'
'Saito, Gunzi'
'Lyubovskaya, Rimma N.'

_publ_section_title
;
 Coordination Complexes of Pentamethylcyclopentadienyl Iridium(III)
 Diiodide with Tin(II) Phthalocyanine and Pentamethylcyclopentadienyl
 Iridium(II) Halide with Fullerene C60--Anions
;
_journal_issue 5
_journal_name_full Organometallics
_journal_page_first 879
_journal_paper_doi 10.1021/om501210s
_journal_volume 34
_journal_year 2015
_chemical_formula_moiety '(C42 H31 I2 Ir N8 Sn), 2(C6 H4 CL2)'
_chemical_formula_sum 'C54 H39 Cl4 I2 Ir N8 Sn'
_chemical_formula_weight 1506.42
_space_group_crystal_system monoclinic
_space_group_IT_number 14
_space_group_name_Hall '-P 2yn'
_space_group_name_H-M_alt 'P 1 21/n 1'
_symmetry_space_group_name_Hall '-P 2yn'
_symmetry_space_group_name_H-M 'P 1 21/n 1'
_atom_sites_solution_hydrogens geom
_atom_sites_solution_primary direct
_atom_sites_solution_secondary difmap
_audit_creation_method SHELXL-2014/7
_cell_angle_alpha 90
_cell_angle_beta 102.690(6)
_cell_angle_gamma 90
_cell_formula_units_Z 4
_cell_length_a 10.8311(6)
_cell_length_b 24.3830(10)
_cell_length_c 19.5110(10)
_cell_measurement_reflns_used 40000
_cell_measurement_temperature 100(2)
_cell_measurement_theta_max 30
_cell_measurement_theta_min 5
_cell_volume 5026.9(4)
_computing_cell_refinement XDS
_computing_data_collection XDS
_computing_data_reduction XDS
_computing_structure_refinement 'SHELXL-2014/7 (Sheldrick, 2014)'
_diffrn_ambient_temperature 100(2)
_diffrn_measured_fraction_theta_full 0.948
_diffrn_measured_fraction_theta_max 0.934
_diffrn_measurement_device_type MAR225
_diffrn_measurement_method CCD
_diffrn_radiation_type synchrotron
_diffrn_radiation_wavelength 0.7999
_diffrn_reflns_av_R_equivalents 0.0310
_diffrn_reflns_av_unetI/netI 0.0206
_diffrn_reflns_Laue_measured_fraction_full 0.948
_diffrn_reflns_Laue_measured_fraction_max 0.934
_diffrn_reflns_limit_h_max 15
_diffrn_reflns_limit_h_min -15
_diffrn_reflns_limit_k_max 34
_diffrn_reflns_limit_k_min -34
_diffrn_reflns_limit_l_max 27
_diffrn_reflns_limit_l_min -27
_diffrn_reflns_number 89465
_diffrn_reflns_point_group_measured_fraction_full 0.948
_diffrn_reflns_point_group_measured_fraction_max 0.934
_diffrn_reflns_theta_full 28.400
_diffrn_reflns_theta_max 34.281
_diffrn_reflns_theta_min 2.862
_diffrn_source 'BL 14.2 PSF, BESSY, Berlin, Germany'
_exptl_absorpt_coefficient_mu 6.266
_exptl_absorpt_correction_type none
_exptl_crystal_colour black
_exptl_crystal_density_diffrn 1.990
_exptl_crystal_description block
_exptl_crystal_F_000 2880
_exptl_crystal_size_max 0.030
_exptl_crystal_size_mid 0.020
_exptl_crystal_size_min 0.020
_refine_diff_density_max 1.886
_refine_diff_density_min -2.274
_refine_diff_density_rms 0.139
_refine_ls_extinction_method none
_refine_ls_goodness_of_fit_ref 1.007
_refine_ls_hydrogen_treatment constr
_refine_ls_matrix_type full
_refine_ls_number_parameters 700
_refine_ls_number_reflns 13743
_refine_ls_number_restraints 42
_refine_ls_restrained_S_all 1.008
_refine_ls_R_factor_all 0.0336
_refine_ls_R_factor_gt 0.0334
_refine_ls_shift/su_max 0.002
_refine_ls_shift/su_mean 0.000
_refine_ls_structure_factor_coef Fsqd
_refine_ls_weighting_details 'w=1/[\s^2^(Fo^2^)+(0.0300P)^2^+31.5000P] where P=(Fo^2^+2Fc^2^)/3'
_refine_ls_weighting_scheme calc
_refine_ls_wR_factor_gt 0.0823
_refine_ls_wR_factor_ref 0.0824
_reflns_Friedel_coverage 0.000
_reflns_number_gt 13626
_reflns_number_total 13743
_reflns_threshold_expression 'I > 2\s(I)'
_cod_data_source_file om501210s_si_002.cif
_cod_data_source_block comp1
_cod_depositor_comments 'Adding full bibliography for 4085565--4085568.cif.'
_cod_database_code 4085566
_shelx_shelxl_version_number 2014/7
_shelx_space_group_comment
;
The symmetry employed for this shelxl refinement is uniquely defined
by the following loop, which should always be used as a source of
symmetry information in preference to the above space-group names.
They are only intended as comments.
;
_shelx_estimated_absorpt_t_min 0.874
_shelx_estimated_absorpt_t_max 0.913

loop_
_space_group_symop_operation_xyz
'x, y, z'
'-x+1/2, y+1/2, -z+1/2'
'-x, -y, -z'
'x-1/2, -y-1/2, z-1/2'

loop_
_atom_site_label
_atom_site_type_symbol
_atom_site_fract_x
_atom_site_fract_y
_atom_site_fract_z
_atom_site_U_iso_or_equiv
_atom_site_adp_type
_atom_site_occupancy
_atom_site_site_symmetry_order
_atom_site_calc_flag
_atom_site_refinement_flags_posn
_atom_site_refinement_flags_adp
_atom_site_refinement_flags_occupancy
_atom_site_disorder_assembly
_atom_site_disorder_group
Ir1 Ir 0.05874(2) 0.14134(2) 0.84927(2) 0.01284(4) Uani 1 1 d . . . . .
Sn1 Sn 0.27959(2) 0.09712(2) 0.86684(2) 0.01252(5) Uani 1 1 d . . . . .
I1 I 0.16692(2) 0.23009(2) 0.91914(2) 0.02560(6) Uani 1 1 d . . . . .
I2 I 0.09497(2) 0.18336(2) 0.72809(2) 0.02774(6) Uani 1 1 d . . . . .
N1 N 0.3571(3) 0.05664(12) 0.96766(15) 0.0152(5) Uani 1 1 d . . . . .
N2 N 0.4526(3) 0.13456(12) 1.03705(15) 0.0156(5) Uani 1 1 d . . . . .
N3 N 0.4354(3) 0.15178(12) 0.91255(15) 0.0145(5) Uani 1 1 d . . . . .
N4 N 0.4656(3) 0.19743(13) 0.80667(15) 0.0179(5) Uani 1 1 d . . . . .
N5 N 0.3707(3) 0.10768(12) 0.77869(15) 0.0159(5) Uani 1 1 d . . . . .
N6 N 0.3009(3) 0.02540(13) 0.71117(16) 0.0201(6) Uani 1 1 d . . . . .
N7 N 0.2934(3) 0.01170(12) 0.83366(15) 0.0169(5) Uani 1 1 d . . . . .
N8 N 0.2887(3) -0.03777(12) 0.94150(16) 0.0183(5) Uani 1 1 d . . . . .
C1 C 0.4028(3) 0.08485(14) 1.02938(17) 0.0156(6) Uani 1 1 d . . . . .
C2 C 0.4705(3) 0.16455(14) 0.98323(17) 0.0159(6) Uani 1 1 d . . . . .
C3 C 0.5361(3) 0.21691(14) 0.99156(18) 0.0163(6) Uani 1 1 d . . . . .
C4 C 0.5360(3) 0.23582(14) 0.92359(18) 0.0170(6) Uani 1 1 d . . . . .
C5 C 0.4736(3) 0.19427(14) 0.87525(18) 0.0160(6) Uani 1 1 d . . . . .
C6 C 0.4222(3) 0.15665(15) 0.76350(18) 0.0181(6) Uani 1 1 d . . . . .
C7 C 0.4329(3) 0.15634(16) 0.69014(19) 0.0205(7) Uani 1 1 d . . . . .
C8 C 0.3850(3) 0.10582(16) 0.66253(18) 0.0213(7) Uani 1 1 d . . . . .
C9 C 0.3460(3) 0.07604(15) 0.71870(18) 0.0185(6) Uani 1 1 d . . . . .
C10 C 0.2814(3) -0.00437(15) 0.76466(18) 0.0190(6) Uani 1 1 d . . . . .
C11 C 0.2525(4) -0.06275(15) 0.7587(2) 0.0220(7) Uani 1 1 d . . . . .
C12 C 0.2501(4) -0.08148(15) 0.8263(2) 0.0220(7) Uani 1 1 d . . . . .
C13 C 0.2778(3) -0.03431(14) 0.87258(19) 0.0182(6) Uani 1 1 d . . . . .
C14 C 0.3284(3) 0.00374(14) 0.98489(18) 0.0159(6) Uani 1 1 d . . . . .
C15 C 0.3527(3) -0.00140(14) 1.06051(18) 0.0166(6) Uani 1 1 d . . . . .
C16 C 0.3975(3) 0.04958(14) 1.08849(17) 0.0164(6) Uani 1 1 d . . . . .
C17 C 0.5951(3) 0.24651(15) 1.05104(19) 0.0200(6) Uani 1 1 d . . . . .
H17 H 0.5958 0.2337 1.0971 0.024 Uiso 1 1 calc R U . . .
C18 C 0.6527(4) 0.29557(16) 1.0397(2) 0.0240(7) Uani 1 1 d . . . . .
H18 H 0.6942 0.3167 1.0790 0.029 Uiso 1 1 calc R U . . .
C19 C 0.6513(4) 0.31482(16) 0.9715(2) 0.0250(7) Uani 1 1 d . . . . .
H19 H 0.6909 0.3488 0.9658 0.030 Uiso 1 1 calc R U . . .
C20 C 0.5933(4) 0.28515(15) 0.9123(2) 0.0217(7) Uani 1 1 d . . . . .
H20 H 0.5928 0.2980 0.8663 0.026 Uiso 1 1 calc R U . . .
C21 C 0.4840(4) 0.19454(18) 0.6509(2) 0.0259(7) Uani 1 1 d . . . . .
H21 H 0.5164 0.2288 0.6702 0.031 Uiso 1 1 calc R U . . .
C22 C 0.4852(4) 0.1799(2) 0.5821(2) 0.0295(8) Uani 1 1 d . . . . .
H22 H 0.5202 0.2044 0.5537 0.035 Uiso 1 1 calc R U . . .
C23 C 0.4356(4) 0.1295(2) 0.5538(2) 0.0303(9) Uani 1 1 d . . . . .
H23 H 0.4363 0.1212 0.5063 0.036 Uiso 1 1 calc R U . . .
C24 C 0.3858(4) 0.09156(18) 0.59299(19) 0.0261(8) Uani 1 1 d . . . . .
H24 H 0.3535 0.0573 0.5737 0.031 Uiso 1 1 calc R U . . .
C25 C 0.2361(4) -0.09884(18) 0.7018(2) 0.0289(8) Uani 1 1 d . . . . .
H25 H 0.2384 -0.0864 0.6560 0.035 Uiso 1 1 calc R U . . .
C26 C 0.2162(5) -0.15376(19) 0.7152(3) 0.0342(9) Uani 1 1 d . . . . .
H26 H 0.2042 -0.1793 0.6775 0.041 Uiso 1 1 calc R U . . .
C27 C 0.2134(4) -0.17240(17) 0.7827(2) 0.0313(9) Uani 1 1 d . . . . .
H27 H 0.1983 -0.2102 0.7897 0.038 Uiso 1 1 calc R U . . .
C28 C 0.2323(4) -0.13675(16) 0.8398(2) 0.0266(8) Uani 1 1 d . . . . .
H28 H 0.2330 -0.1495 0.8859 0.032 Uiso 1 1 calc R U . . .
C29 C 0.3429(3) -0.04596(15) 1.1041(2) 0.0199(6) Uani 1 1 d . . . . .
H29 H 0.3164 -0.0810 1.0852 0.024 Uiso 1 1 calc R U . . .
C30 C 0.3734(3) -0.03694(16) 1.1761(2) 0.0215(7) Uani 1 1 d . . . . .
H30 H 0.3663 -0.0663 1.2070 0.026 Uiso 1 1 calc R U . . .
C31 C 0.4146(3) 0.01473(16) 1.20429(19) 0.0218(7) Uani 1 1 d . . . . .
H31 H 0.4324 0.0199 1.2537 0.026 Uiso 1 1 calc R U . . .
C32 C 0.4298(3) 0.05843(16) 1.16088(19) 0.0201(6) Uani 1 1 d . . . . .
H32 H 0.4609 0.0929 1.1798 0.024 Uiso 1 1 calc R U . . .
C33 C -0.0382(3) 0.09699(14) 0.91793(18) 0.0179(6) Uani 1 1 d . . . . .
C34 C -0.0514(3) 0.06738(15) 0.8527(2) 0.0201(6) Uani 1 1 d . . . . .
C35 C -0.1172(3) 0.10214(18) 0.7972(2) 0.0238(7) Uani 1 1 d . . . . .
C36 C -0.1484(3) 0.15269(16) 0.8287(2) 0.0226(7) Uani 1 1 d . . . . .
C37 C -0.1013(3) 0.14858(15) 0.9024(2) 0.0200(6) Uani 1 1 d . . . . .
C38 C 0.0145(4) 0.07540(18) 0.9908(2) 0.0270(8) Uani 1 1 d . . . . .
H38A H 0.0572 0.1051 1.0206 0.041 Uiso 1 1 calc R U . . .
H38B H 0.0752 0.0460 0.9886 0.041 Uiso 1 1 calc R U . . .
H38C H -0.0547 0.0610 1.0106 0.041 Uiso 1 1 calc R U . . .
C39 C -0.0209(4) 0.00824(17) 0.8440(3) 0.0314(9) Uani 1 1 d . . . . .
H39A H -0.0967 -0.0141 0.8427 0.047 Uiso 1 1 calc R U . . .
H39B H 0.0464 -0.0034 0.8836 0.047 Uiso 1 1 calc R U . . .
H39C H 0.0075 0.0035 0.8000 0.047 Uiso 1 1 calc R U . . .
C40 C -0.1585(5) 0.0864(3) 0.7212(2) 0.0412(12) Uani 1 1 d . . . . .
H40A H -0.0924 0.0642 0.7075 0.062 Uiso 1 1 calc R U . . .
H40B H -0.1730 0.1196 0.6922 0.062 Uiso 1 1 calc R U . . .
H40C H -0.2370 0.0651 0.7142 0.062 Uiso 1 1 calc R U . . .
C41 C -0.2241(4) 0.1993(2) 0.7905(3) 0.0364(10) Uani 1 1 d . . . . .
H41A H -0.3144 0.1925 0.7871 0.055 Uiso 1 1 calc R U . . .
H41B H -0.2078 0.2024 0.7431 0.055 Uiso 1 1 calc R U . . .
H41C H -0.1996 0.2335 0.8162 0.055 Uiso 1 1 calc R U . . .
C42 C -0.1225(4) 0.18942(18) 0.9563(2) 0.0288(8) Uani 1 1 d . . . . .
H42A H -0.2046 0.1824 0.9679 0.043 Uiso 1 1 calc R U . . .
H42B H -0.1216 0.2266 0.9373 0.043 Uiso 1 1 calc R U . . .
H42C H -0.0552 0.1859 0.9988 0.043 Uiso 1 1 calc R U . . .
C43 C 0.1978(5) 0.14083(17) 0.2357(2) 0.0309(9) Uani 1 1 d . . . . .
C44 C 0.3199(5) 0.15669(19) 0.2653(3) 0.0343(9) Uani 1 1 d . . . . .
C45 C 0.3875(5) 0.1887(2) 0.2264(3) 0.0404(11) Uani 1 1 d . . . . .
H45 H 0.4714 0.2003 0.2465 0.048 Uiso 1 1 calc R U . . .
C46 C 0.3301(6) 0.2029(2) 0.1582(3) 0.0417(12) Uani 1 1 d . . . . .
H46 H 0.3753 0.2249 0.1319 0.050 Uiso 1 1 calc R U . . .
C47 C 0.2107(6) 0.1865(2) 0.1279(3) 0.0448(12) Uani 1 1 d . . . . .
H47 H 0.1740 0.1960 0.0806 0.054 Uiso 1 1 calc R U . . .
C48 C 0.1413(5) 0.1548(2) 0.1676(3) 0.0389(10) Uani 1 1 d . . . . .
H48 H 0.0572 0.1434 0.1475 0.047 Uiso 1 1 calc R U . . .
Cl3 Cl 0.28521(16) 0.02698(6) 0.42583(8) 0.0403(4) Uani 0.788(5) 1 d . . P A 1
Cl4 Cl -0.0073(2) -0.00238(10) 0.39078(10) 0.0488(5) Uani 0.788(5) 1 d . . P A 1
C49 C 0.2276(5) -0.03183(19) 0.4583(2) 0.0333(9) Uani 0.788(5) 1 d . . P A 1
C50 C 0.1027(6) -0.0464(3) 0.4403(3) 0.0324(12) Uani 0.788(5) 1 d . . P A 1
C51 C 0.0621(7) -0.0956(3) 0.4621(4) 0.0414(15) Uani 0.788(5) 1 d . U P A 1
H51 H -0.0251 -0.1050 0.4502 0.050 Uiso 0.788(5) 1 calc R U P A 1
C52 C 0.1513(7) -0.1321(3) 0.5026(4) 0.0361(15) Uani 0.788(5) 1 d . . P A 1
H52 H 0.1248 -0.1668 0.5162 0.043 Uiso 0.788(5) 1 calc R U P A 1
C53 C 0.2778(6) -0.1168(3) 0.5222(4) 0.0341(13) Uani 0.788(5) 1 d . . P A 1
H53 H 0.3375 -0.1404 0.5508 0.041 Uiso 0.788(5) 1 calc R U P A 1
C54 C 0.3164(5) -0.0674(2) 0.4999(3) 0.0303(11) Uani 0.788(5) 1 d . . P A 1
H54 H 0.4031 -0.0571 0.5127 0.036 Uiso 0.788(5) 1 calc R U P A 1
Cl1 Cl 0.11128(13) 0.10174(5) 0.28324(6) 0.0384(2) Uani 1 1 d . . . B 1
Cl2 Cl 0.39112(17) 0.13957(7) 0.35068(8) 0.0586(4) Uani 1 1 d . . . C 1
Cl3A Cl 0.3796(10) -0.0317(5) 0.4915(8) 0.100(4) Uani 0.212(5) 1 d . U P A 2
Cl4A Cl 0.216(2) -0.1353(6) 0.4974(8) 0.094(5) Uani 0.212(5) 1 d . U P A 2
C49A C 0.2276(5) -0.03183(19) 0.4583(2) 0.0333(9) Uani 0.212(5) 1 d . . P A 2
C50A C 0.142(3) -0.0755(10) 0.4659(12) 0.043(6) Uani 0.212(5) 1 d . U P A 2
C51A C 0.005(4) -0.0698(14) 0.4383(16) 0.054(7) Uani 0.212(5) 1 d . U P A 2
H51A H -0.0481 -0.1006 0.4386 0.065 Uiso 0.212(5) 1 calc R U P A 2
C52A C -0.042(2) -0.0248(12) 0.4142(15) 0.044(6) Uani 0.212(5) 1 d . U P A 2
H52A H -0.1300 -0.0233 0.3939 0.053 Uiso 0.212(5) 1 calc R U P A 2
C53A C 0.030(2) 0.0235(13) 0.4159(13) 0.040(5) Uani 0.212(5) 1 d . U P A 2
H53A H -0.0090 0.0578 0.4023 0.048 Uiso 0.212(5) 1 calc R U P A 2
C54A C 0.161(2) 0.0192(11) 0.4382(18) 0.050(7) Uani 0.212(5) 1 d . . P A 2
H54A H 0.2100 0.0518 0.4404 0.060 Uiso 0.212(5) 1 calc R U P A 2

loop_
_atom_site_aniso_label
_atom_site_aniso_U_11
_atom_site_aniso_U_22
_atom_site_aniso_U_33
_atom_site_aniso_U_23
_atom_site_aniso_U_13
_atom_site_aniso_U_12
Ir1 0.01140(6) 0.01417(6) 0.01325(6) 0.00196(4) 0.00338(4) 0.00012(4)
Sn1 0.01188(9) 0.01360(10) 0.01221(9) 0.00002(7) 0.00295(7) 0.00062(7)
I1 0.02240(11) 0.02219(11) 0.03320(13) -0.00472(9) 0.00828(9) -0.00238(9)
I2 0.02330(12) 0.03457(14) 0.02702(12) 0.01255(10) 0.00913(9) 0.00485(10)
N1 0.0148(12) 0.0154(12) 0.0153(12) 0.0013(10) 0.0031(10) 0.0003(10)
N2 0.0145(12) 0.0171(13) 0.0149(12) 0.0001(10) 0.0024(10) -0.0002(10)
N3 0.0133(12) 0.0155(12) 0.0143(12) 0.0017(10) 0.0026(9) -0.0007(10)
N4 0.0142(12) 0.0231(14) 0.0164(13) 0.0030(11) 0.0037(10) -0.0003(11)
N5 0.0163(12) 0.0199(13) 0.0126(12) 0.0007(10) 0.0054(10) 0.0011(10)
N6 0.0192(13) 0.0231(14) 0.0173(13) -0.0032(11) 0.0028(11) 0.0040(11)
N7 0.0177(13) 0.0162(13) 0.0169(13) -0.0017(10) 0.0042(10) 0.0007(10)
N8 0.0173(13) 0.0165(13) 0.0212(14) 0.0003(11) 0.0047(11) 0.0004(10)
C1 0.0142(13) 0.0170(14) 0.0157(14) 0.0016(11) 0.0035(11) 0.0028(11)
C2 0.0160(14) 0.0167(14) 0.0146(14) -0.0007(11) 0.0027(11) 0.0008(11)
C3 0.0130(13) 0.0182(15) 0.0175(14) 0.0020(11) 0.0029(11) 0.0007(11)
C4 0.0148(14) 0.0188(15) 0.0171(14) 0.0010(12) 0.0028(11) -0.0014(12)
C5 0.0139(13) 0.0162(14) 0.0183(14) 0.0021(11) 0.0047(11) -0.0002(11)
C6 0.0162(14) 0.0232(16) 0.0150(14) 0.0029(12) 0.0033(11) 0.0015(12)
C7 0.0152(14) 0.0304(18) 0.0163(15) 0.0032(13) 0.0047(12) 0.0031(13)
C8 0.0199(16) 0.0291(18) 0.0153(14) 0.0018(13) 0.0049(12) 0.0054(13)
C9 0.0174(14) 0.0234(16) 0.0139(14) -0.0004(12) 0.0019(11) 0.0054(12)
C10 0.0176(15) 0.0196(15) 0.0188(15) -0.0051(12) 0.0019(12) 0.0035(12)
C11 0.0218(16) 0.0206(16) 0.0231(16) -0.0053(13) 0.0036(13) 0.0013(13)
C12 0.0204(16) 0.0179(15) 0.0269(17) -0.0030(13) 0.0037(13) 0.0021(13)
C13 0.0172(15) 0.0156(14) 0.0208(15) -0.0010(12) 0.0024(12) 0.0018(12)
C14 0.0140(13) 0.0151(14) 0.0192(14) 0.0023(11) 0.0048(11) 0.0017(11)
C15 0.0136(13) 0.0187(15) 0.0181(14) 0.0026(12) 0.0049(11) 0.0018(11)
C16 0.0149(14) 0.0193(15) 0.0155(14) 0.0045(11) 0.0044(11) 0.0022(11)
C17 0.0214(16) 0.0205(16) 0.0179(15) -0.0007(12) 0.0041(12) -0.0017(13)
C18 0.0231(17) 0.0220(17) 0.0252(17) -0.0028(14) 0.0018(14) -0.0044(14)
C19 0.0253(18) 0.0216(17) 0.0285(18) 0.0009(14) 0.0065(14) -0.0061(14)
C20 0.0203(16) 0.0208(16) 0.0241(17) 0.0036(13) 0.0050(13) -0.0025(13)
C21 0.0233(17) 0.035(2) 0.0204(16) 0.0052(15) 0.0070(13) -0.0005(15)
C22 0.0268(19) 0.043(2) 0.0207(17) 0.0094(16) 0.0101(14) 0.0034(17)
C23 0.031(2) 0.044(2) 0.0173(16) 0.0042(16) 0.0093(15) 0.0103(18)
C24 0.0313(19) 0.033(2) 0.0144(15) 0.0012(14) 0.0051(14) 0.0090(16)
C25 0.032(2) 0.0288(19) 0.0243(18) -0.0107(15) 0.0038(15) 0.0021(16)
C26 0.040(2) 0.0248(19) 0.036(2) -0.0145(17) 0.0035(18) 0.0015(17)
C27 0.035(2) 0.0178(17) 0.039(2) -0.0061(16) 0.0049(18) 0.0010(15)
C28 0.0291(19) 0.0197(17) 0.0302(19) -0.0030(14) 0.0051(15) 0.0004(14)
C29 0.0151(14) 0.0186(15) 0.0261(17) 0.0064(13) 0.0050(12) 0.0013(12)
C30 0.0151(14) 0.0261(17) 0.0241(16) 0.0108(14) 0.0060(12) 0.0027(13)
C31 0.0191(15) 0.0298(18) 0.0162(15) 0.0058(13) 0.0036(12) 0.0032(13)
C32 0.0197(15) 0.0227(16) 0.0186(15) 0.0012(13) 0.0053(12) 0.0023(13)
C33 0.0174(14) 0.0192(15) 0.0190(15) 0.0020(12) 0.0080(12) -0.0026(12)
C34 0.0147(14) 0.0205(16) 0.0270(17) -0.0039(13) 0.0085(13) -0.0035(12)
C35 0.0163(15) 0.036(2) 0.0192(16) -0.0032(14) 0.0040(12) -0.0087(14)
C36 0.0138(14) 0.0260(17) 0.0285(18) 0.0076(14) 0.0056(13) -0.0010(13)
C37 0.0193(16) 0.0183(15) 0.0244(17) 0.0015(12) 0.0097(13) -0.0005(12)
C38 0.0275(19) 0.0291(19) 0.0245(18) 0.0084(15) 0.0058(15) 0.0002(15)
C39 0.0280(19) 0.0235(18) 0.046(2) -0.0085(17) 0.0158(18) -0.0059(15)
C40 0.035(2) 0.068(3) 0.0199(18) -0.008(2) 0.0047(17) -0.019(2)
C41 0.0213(18) 0.047(3) 0.041(2) 0.023(2) 0.0066(17) 0.0086(18)
C42 0.0276(19) 0.0281(19) 0.035(2) -0.0082(16) 0.0170(16) 0.0016(15)
C43 0.043(2) 0.0233(18) 0.030(2) -0.0070(15) 0.0145(18) -0.0018(16)
C44 0.042(2) 0.030(2) 0.033(2) -0.0051(17) 0.0106(19) 0.0005(18)
C45 0.043(3) 0.030(2) 0.053(3) -0.005(2) 0.020(2) -0.0026(19)
C46 0.058(3) 0.029(2) 0.047(3) -0.004(2) 0.031(2) 0.001(2)
C47 0.062(3) 0.037(3) 0.040(3) -0.006(2) 0.020(2) 0.005(2)
C48 0.046(3) 0.038(2) 0.033(2) -0.0047(19) 0.009(2) -0.001(2)
Cl3 0.0502(9) 0.0302(7) 0.0364(8) 0.0022(5) 0.0008(6) -0.0109(6)
Cl4 0.0382(9) 0.0609(12) 0.0414(9) 0.0093(9) -0.0039(8) 0.0109(9)
C49 0.039(2) 0.030(2) 0.029(2) -0.0056(16) 0.0038(17) -0.0042(18)
C50 0.032(3) 0.041(3) 0.023(2) 0.000(2) 0.004(2) 0.005(2)
C51 0.033(3) 0.051(4) 0.041(3) 0.002(3) 0.010(3) -0.014(3)
C52 0.035(3) 0.040(4) 0.033(3) 0.006(3) 0.008(3) -0.013(3)
C53 0.027(3) 0.040(3) 0.035(3) 0.000(3) 0.005(2) -0.002(2)
C54 0.028(2) 0.029(3) 0.034(3) -0.001(2) 0.005(2) 0.001(2)
Cl1 0.0483(6) 0.0363(5) 0.0341(5) -0.0067(4) 0.0168(5) -0.0121(5)
Cl2 0.0608(9) 0.0615(9) 0.0452(7) 0.0103(6) -0.0058(6) -0.0221(7)
Cl3A 0.063(5) 0.079(6) 0.148(8) -0.044(6) 0.002(5) 0.022(5)
Cl4A 0.135(15) 0.071(7) 0.083(9) 0.025(6) 0.041(10) 0.041(9)
C49A 0.039(2) 0.030(2) 0.029(2) -0.0056(16) 0.0038(17) -0.0042(18)
C50A 0.075(17) 0.031(10) 0.024(9) 0.001(8) 0.012(10) 0.012(12)
C51A 0.075(18) 0.050(14) 0.040(13) -0.003(11) 0.019(13) -0.012(14)
C52A 0.033(11) 0.054(14) 0.045(12) 0.006(11) 0.008(9) -0.027(10)
C53A 0.031(10) 0.053(13) 0.029(10) -0.006(10) -0.005(8) -0.001(10)
C54A 0.032(12) 0.034(12) 0.08(2) -0.021(12) 0.009(12) -0.004(9)

loop_
_atom_type_symbol
_atom_type_description
_atom_type_scat_dispersion_real
_atom_type_scat_dispersion_imag
_atom_type_scat_source
C C 0.0033 0.0016 'International Tables Vol C Tables 4.2.6.8 and 6.1.1.4'
H H 0.0000 0.0000 'International Tables Vol C Tables 4.2.6.8 and 6.1.1.4'
N N 0.0061 0.0033 'International Tables Vol C Tables 4.2.6.8 and 6.1.1.4'
Cl Cl 0.1620 0.2010 'International Tables Vol C Tables 4.2.6.8 and 6.1.1.4'
Sn Sn -0.6720 1.7630 'International Tables Vol C Tables 4.2.6.8 and 6.1.1.4'
I I -0.5510 2.2370 'International Tables Vol C Tables 4.2.6.8 and 6.1.1.4'
Ir Ir -3.2610 9.6720 'International Tables Vol C Tables 4.2.6.8 and 6.1.1.4'

loop_
_geom_angle_atom_site_label_1
_geom_angle_atom_site_label_2
_geom_angle_atom_site_label_3
_geom_angle
C33 Ir1 C34 38.87(13)
C33 Ir1 C35 64.83(14)
C34 Ir1 C35 38.55(15)
C33 Ir1 C36 64.13(14)
C34 Ir1 C36 64.31(14)
C35 Ir1 C36 38.62(15)
C33 Ir1 C37 38.16(13)
C34 Ir1 C37 63.88(13)
C35 Ir1 C37 63.73(14)
C36 Ir1 C37 37.47(14)
C33 Ir1 Sn1 105.71(9)
C34 Ir1 Sn1 98.55(10)
C35 Ir1 Sn1 124.82(11)
C36 Ir1 Sn1 162.35(11)
C37 Ir1 Sn1 140.39(10)
C33 Ir1 I2 157.05(10)
C34 Ir1 I2 122.13(10)
C35 Ir1 I2 92.25(10)
C36 Ir1 I2 97.54(10)
C37 Ir1 I2 131.55(10)
Sn1 Ir1 I2 88.044(9)
C33 Ir1 I1 107.77(10)
C34 Ir1 I1 146.61(10)
C35 Ir1 I1 146.23(11)
C36 Ir1 I1 107.70(11)
C37 Ir1 I1 89.84(10)
Sn1 Ir1 I1 88.906(9)
I2 Ir1 I1 90.440(10)
N5 Sn1 N3 78.85(11)
N5 Sn1 N1 127.61(11)
N3 Sn1 N1 78.42(10)
N5 Sn1 N7 78.88(11)
N3 Sn1 N7 127.09(11)
N1 Sn1 N7 78.49(11)
N5 Sn1 Ir1 114.43(8)
N3 Sn1 Ir1 114.27(8)
N1 Sn1 Ir1 117.92(7)
N7 Sn1 Ir1 118.63(8)
C1 N1 C14 108.0(3)
C1 N1 Sn1 123.4(2)
C14 N1 Sn1 125.0(2)
C1 N2 C2 122.8(3)
C5 N3 C2 108.0(3)
C5 N3 Sn1 122.5(2)
C2 N3 Sn1 124.3(2)
C6 N4 C5 122.4(3)
C6 N5 C9 108.3(3)
C6 N5 Sn1 123.2(2)
C9 N5 Sn1 124.6(2)
C9 N6 C10 122.8(3)
C10 N7 C13 107.9(3)
C10 N7 Sn1 124.0(2)
C13 N7 Sn1 125.6(2)
C13 N8 C14 122.8(3)
N2 C1 N1 127.9(3)
N2 C1 C16 122.7(3)
N1 C1 C16 109.2(3)
N2 C2 N3 127.5(3)
N2 C2 C3 123.2(3)
N3 C2 C3 109.3(3)
C17 C3 C4 121.4(3)
C17 C3 C2 132.1(3)
C4 C3 C2 106.5(3)
C20 C4 C3 121.7(3)
C20 C4 C5 131.5(3)
C3 C4 C5 106.8(3)
N4 C5 N3 128.0(3)
N4 C5 C4 122.4(3)
N3 C5 C4 109.5(3)
N4 C6 N5 128.3(3)
N4 C6 C7 122.3(3)
N5 C6 C7 109.2(3)
C21 C7 C8 122.4(3)
C21 C7 C6 131.3(4)
C8 C7 C6 106.2(3)
C7 C8 C24 120.7(4)
C7 C8 C9 107.1(3)
C24 C8 C9 132.1(4)
N6 C9 N5 127.9(3)
N6 C9 C8 122.9(3)
N5 C9 C8 109.1(3)
N6 C10 N7 128.0(3)
N6 C10 C11 122.8(3)
N7 C10 C11 109.1(3)
C25 C11 C12 121.2(4)
C25 C11 C10 131.8(4)
C12 C11 C10 107.0(3)
C28 C12 C11 121.6(4)
C28 C12 C13 131.8(4)
C11 C12 C13 106.4(3)
N8 C13 N7 127.8(3)
N8 C13 C12 122.7(3)
N7 C13 C12 109.5(3)
N8 C14 N1 127.8(3)
N8 C14 C15 123.0(3)
N1 C14 C15 109.2(3)
C29 C15 C16 121.3(3)
C29 C15 C14 131.8(3)
C16 C15 C14 106.9(3)
C32 C16 C15 121.3(3)
C32 C16 C1 132.0(3)
C15 C16 C1 106.7(3)
C18 C17 C3 116.9(3)
C17 C18 C19 121.7(4)
C20 C19 C18 121.3(3)
C19 C20 C4 117.0(3)
C22 C21 C7 116.5(4)
C21 C22 C23 121.3(4)
C24 C23 C22 121.9(4)
C23 C24 C8 117.1(4)
C26 C25 C11 117.1(4)
C25 C26 C27 121.7(4)
C28 C27 C26 121.4(4)
C27 C28 C12 117.1(4)
C30 C29 C15 117.3(3)
C29 C30 C31 121.4(3)
C32 C31 C30 121.1(3)
C31 C32 C16 117.4(3)
C37 C33 C34 107.6(3)
C37 C33 C38 124.8(3)
C34 C33 C38 127.0(3)
C37 C33 Ir1 72.8(2)
C34 C33 Ir1 70.84(19)
C38 C33 Ir1 128.7(3)
C35 C34 C33 107.8(3)
C35 C34 C39 124.7(4)
C33 C34 C39 126.9(4)
C35 C34 Ir1 70.8(2)
C33 C34 Ir1 70.29(19)
C39 C34 Ir1 131.3(3)
C34 C35 C36 107.9(3)
C34 C35 C40 125.8(4)
C36 C35 C40 126.0(4)
C34 C35 Ir1 70.6(2)
C36 C35 Ir1 72.0(2)
C40 C35 Ir1 127.9(3)
C37 C36 C35 107.7(3)
C37 C36 C41 126.3(4)
C35 C36 C41 125.9(4)
C37 C36 Ir1 71.5(2)
C35 C36 Ir1 69.4(2)
C41 C36 Ir1 127.4(3)
C36 C37 C33 109.0(3)
C36 C37 C42 125.9(4)
C33 C37 C42 125.0(4)
C36 C37 Ir1 71.1(2)
C33 C37 Ir1 69.06(19)
C42 C37 Ir1 129.6(3)
C44 C43 C48 121.1(5)
C44 C43 Cl1 120.7(4)
C48 C43 Cl1 118.2(4)
C43 C44 C45 119.8(5)
C43 C44 Cl2 121.4(4)
C45 C44 Cl2 118.8(4)
C46 C45 C44 118.8(5)
C47 C46 C45 121.9(5)
C46 C47 C48 119.3(5)
C43 C48 C47 119.0(5)
C50 C49 C54 119.9(5)
C50 C49 Cl3 122.4(4)
C54 C49 Cl3 117.6(4)
C49 C50 C51 120.8(6)
C49 C50 Cl4 120.1(5)
C51 C50 Cl4 119.0(5)
C50 C51 C52 119.6(6)
C53 C52 C51 119.7(7)
C54 C53 C52 119.8(7)
C53 C54 C49 120.2(5)
C50A C49A C54A 111.8(16)
C50A C49A Cl3A 125.1(13)
C54A C49A Cl3A 120.3(11)
C49A C50A C51A 121(2)
C49A C50A Cl4A 114(2)
C51A C50A Cl4A 124(3)
C52A C51A C50A 121(3)
C51A C52A C53A 123(3)
C54A C53A C52A 118(3)
C53A C54A C49A 124(2)

loop_
_geom_bond_atom_site_label_1
_geom_bond_atom_site_label_2
_geom_bond_distance
Ir1 C33 2.164(3)
Ir1 C34 2.172(4)
Ir1 C35 2.174(4)
Ir1 C36 2.208(4)
Ir1 C37 2.213(4)
Ir1 Sn1 2.5771(3)
Ir1 I2 2.6835(3)
Ir1 I1 2.6855(3)
Sn1 N5 2.178(3)
Sn1 N3 2.182(3)
Sn1 N1 2.196(3)
Sn1 N7 2.196(3)
N1 C1 1.381(4)
N1 C14 1.385(4)
N2 C1 1.322(4)
N2 C2 1.328(4)
N3 C5 1.381(4)
N3 C2 1.383(4)
N4 C6 1.321(5)
N4 C5 1.324(4)
N5 C6 1.378(5)
N5 C9 1.378(4)
N6 C9 1.324(5)
N6 C10 1.326(5)
N7 C10 1.380(4)
N7 C13 1.386(5)
N8 C13 1.326(5)
N8 C14 1.329(4)
C1 C16 1.450(4)
C2 C3 1.453(5)
C3 C17 1.396(5)
C3 C4 1.404(5)
C4 C20 1.393(5)
C4 C5 1.447(5)
C6 C7 1.461(5)
C7 C21 1.395(5)
C7 C8 1.398(6)
C8 C24 1.402(5)
C8 C9 1.453(5)
C10 C11 1.457(5)
C11 C25 1.397(5)
C11 C12 1.402(5)
C12 C28 1.394(5)
C12 C13 1.452(5)
C14 C15 1.446(5)
C15 C29 1.398(5)
C15 C16 1.401(5)
C16 C32 1.395(5)
C17 C18 1.389(5)
C18 C19 1.409(6)
C19 C20 1.389(5)
C21 C22 1.394(6)
C22 C23 1.404(7)
C23 C24 1.383(6)
C25 C26 1.390(6)
C26 C27 1.400(7)
C27 C28 1.392(6)
C29 C30 1.389(5)
C30 C31 1.407(6)
C31 C32 1.393(5)
C33 C37 1.432(5)
C33 C34 1.443(5)
C33 C38 1.506(5)
C34 C35 1.435(6)
C34 C39 1.497(5)
C35 C36 1.449(6)
C35 C40 1.503(6)
C36 C37 1.420(5)
C36 C41 1.501(6)
C37 C42 1.502(5)
C43 C44 1.377(7)
C43 C48 1.378(7)
C43 Cl1 1.740(5)
C44 C45 1.401(7)
C44 Cl2 1.726(5)
C45 C46 1.384(8)
C46 C47 1.359(9)
C47 C48 1.421(8)
Cl3 C49 1.737(5)
Cl4 C50 1.732(6)
C49 C50 1.368(8)
C49 C54 1.411(7)
C50 C51 1.377(10)
C51 C52 1.419(12)
C52 C53 1.390(9)
C53 C54 1.378(9)
Cl3A C49A 1.631(12)
Cl4A C50A 1.71(3)
C49A C50A 1.44(3)
C49A C54A 1.45(3)
C50A C51A 1.47(5)
C51A C52A 1.26(5)
C52A C53A 1.41(4)
C53A C54A 1.39(4)
